data_7113057
loop_
_publ_author_name
'Leung, Chi-Fai'
'Yiu, Shek-Man'
'Xiang, Jing'
'Lau, Tai-Chu'

_publ_section_title
;
 Addition of [CH(CN)2]- and [TCNE]&#x02D9;- to Ru(VI)\\tb N bearing
 8-quinolinolato ligands.
;
_journal_issue 40
_journal_name_full 'Chemical communications (Cambridge, England)'
_journal_page_first 7575
_journal_page_last 7577
_journal_paper_doi 10.1039/c0cc01645d
_journal_volume 46
_journal_year 2010
_chemical_formula_sum 'C22.5 H19.75 N5 O3.88 Ru'
_chemical_formula_weight 523.25
_chemical_name_systematic
;
?
;
_space_group_IT_number 82
_symmetry_cell_setting tetragonal
_symmetry_space_group_name_Hall 'I -4'
_symmetry_space_group_name_H-M 'I -4'
_atom_sites_solution_hydrogens geom
_atom_sites_solution_primary direct
_atom_sites_solution_secondary difmap
_audit_creation_method SHELXL-97
_cell_angle_alpha 90.00
_cell_angle_beta 90.00
_cell_angle_gamma 90.00
_cell_formula_units_Z 16
_cell_length_a 31.5680(2)
_cell_length_b 31.5680(2)
_cell_length_c 11.1516(2)
_cell_measurement_reflns_used 13987
_cell_measurement_temperature 173(2)
_cell_measurement_theta_max 71.3302
_cell_measurement_theta_min 3.9619
_cell_volume 11113.0(2)
_computing_cell_refinement 'CrysAlisPro, Oxford Diffraction Ltd'
_computing_data_collection 'CrysAlisPro, Oxford Diffraction Ltd'
_computing_data_reduction 'CrysAlisPro, Oxford Diffraction Ltd'
_computing_molecular_graphics Ortep-3
_computing_publication_material Wingx
_computing_structure_refinement 'SHELXL-97 (Sheldrick, 1997)'
_computing_structure_solution 'SHELXS-97 (Sheldrick, 1990)'
_diffrn_ambient_temperature 173(2)
_diffrn_detector_area_resol_mean 16.1270
_diffrn_measured_fraction_theta_full 0.951
_diffrn_measured_fraction_theta_max 0.951
_diffrn_measurement_device_type 'Xcalibur, Sapphire3, Gemini ultra'
_diffrn_measurement_method '\w scans'
_diffrn_radiation_monochromator mirror
_diffrn_radiation_source 'Enhance Ultra (Cu) X-ray Source'
_diffrn_radiation_type CuK\a
_diffrn_radiation_wavelength 1.54178
_diffrn_reflns_av_R_equivalents 0.0349
_diffrn_reflns_av_sigmaI/netI 0.0412
_diffrn_reflns_limit_h_max 37
_diffrn_reflns_limit_h_min -37
_diffrn_reflns_limit_k_max 37
_diffrn_reflns_limit_k_min -34
_diffrn_reflns_limit_l_max 12
_diffrn_reflns_limit_l_min -9
_diffrn_reflns_number 19101
_diffrn_reflns_theta_full 66.89
_diffrn_reflns_theta_max 66.89
_diffrn_reflns_theta_min 3.96
_exptl_absorpt_coefficient_mu 4.835
_exptl_absorpt_correction_T_max 1.00000
_exptl_absorpt_correction_T_min 0.71916
_exptl_absorpt_correction_type multi-scan
_exptl_absorpt_process_details 'CrysAlisPro, Oxford Diffraction Ltd'
_exptl_crystal_colour 'dark red'
_exptl_crystal_density_diffrn 1.251
_exptl_crystal_density_method 'not measured'
_exptl_crystal_description rectangle
_exptl_crystal_F_000 4236
_exptl_crystal_size_max 0.22
_exptl_crystal_size_mid 0.11
_exptl_crystal_size_min 0.06
_refine_diff_density_max 0.606
_refine_diff_density_min -0.358
_refine_diff_density_rms 0.096
_refine_ls_abs_structure_details 'Flack H D (1983), Acta Cryst. A39, 876-881'
_refine_ls_abs_structure_Flack -0.017(9)
_refine_ls_extinction_method none
_refine_ls_goodness_of_fit_ref 1.086
_refine_ls_hydrogen_treatment constr
_refine_ls_matrix_type full
_refine_ls_number_parameters 600
_refine_ls_number_reflns 8921
_refine_ls_number_restraints 52
_refine_ls_restrained_S_all 1.098
_refine_ls_R_factor_all 0.0421
_refine_ls_R_factor_gt 0.0350
_refine_ls_shift/su_max 0.001
_refine_ls_shift/su_mean 0.000
_refine_ls_structure_factor_coef Fsqd
_refine_ls_weighting_details 'calc w=1/[\s^2^(Fo^2^)+(0.0708P)^2^+0.0000P] where P=(Fo^2^+2Fc^2^)/3'
_refine_ls_weighting_scheme calc
_refine_ls_wR_factor_gt 0.1043
_refine_ls_wR_factor_ref 0.1070
_reflns_number_gt 7920
_reflns_number_total 8921
_reflns_threshold_expression >2sigma(I)
_cod_data_source_file c0cc01645d.txt
_cod_data_source_block 102809a
_cod_original_sg_symbol_H-M I-4
_cod_original_formula_sum 'C22.50 H19.75 N5 O3.88 Ru'
_cod_database_code 7113057

loop_
_symmetry_equiv_pos_as_xyz
'x, y, z'
'-x, -y, z'
'y, -x, -z'
'-y, x, -z'
'x+1/2, y+1/2, z+1/2'
'-x+1/2, -y+1/2, z+1/2'
'y+1/2, -x+1/2, -z+1/2'
'-y+1/2, x+1/2, -z+1/2'

loop_
_atom_site_label
_atom_site_type_symbol
_atom_site_fract_x
_atom_site_fract_y
_atom_site_fract_z
_atom_site_U_iso_or_equiv
_atom_site_adp_type
_atom_site_occupancy
_atom_site_symmetry_multiplicity
_atom_site_calc_flag
_atom_site_refinement_flags
Ru1 Ru 0.195300(12) 0.219229(12) 0.46370(4) 0.03294(11) Uani 1 1 d .
Ru2 Ru 0.923128(11) 0.160963(12) 0.76568(4) 0.03528(12) Uani 1 1 d .
O1 O 0.18300(12) 0.24525(12) 0.2983(4) 0.0402(9) Uani 1 1 d .
O2 O 0.13860(10) 0.18560(11) 0.4528(4) 0.0362(8) Uani 1 1 d .
O3 O 0.30652(12) 0.15967(14) 0.3580(5) 0.0503(11) Uani 1 1 d .
O4 O 0.89586(11) 0.20403(12) 0.8765(4) 0.0396(9) Uani 1 1 d .
O5 O 0.91190(12) 0.20375(12) 0.6283(4) 0.0416(10) Uani 1 1 d .
O6 O 0.83229(12) 0.06881(12) 0.8386(4) 0.0451(10) Uani 1 1 d .
N1 N 0.16215(14) 0.27193(15) 0.5175(5) 0.0397(11) Uani 1 1 d .
N2 N 0.19554(14) 0.19028(14) 0.6270(4) 0.0351(10) Uani 1 1 d .
N3 N 0.23450(13) 0.17201(13) 0.4001(5) 0.0339(10) Uani 1 1 d .
H3N H 0.2251 0.1469 0.3788 0.041 Uiso 1 1 calc R
N4 N 0.25000(15) 0.24553(14) 0.4776(5) 0.0375(10) Uani 1 1 d .
H4N H 0.2527 0.2707 0.5106 0.045 Uiso 1 1 calc R
N5 N 0.35870(17) 0.2553(2) 0.4311(6) 0.0639(17) Uani 1 1 d .
N6 N 0.97645(14) 0.19396(14) 0.8151(5) 0.0420(12) Uani 1 1 d .
N7 N 0.95271(13) 0.13136(16) 0.6227(6) 0.0487(14) Uani 1 1 d .
N8 N 0.86763(13) 0.12691(13) 0.7492(5) 0.0360(11) Uani 1 1 d .
H8N H 0.8478 0.1334 0.6969 0.043 Uiso 1 1 calc R
N9 N 0.93220(15) 0.11586(14) 0.8804(5) 0.0453(13) Uani 1 1 d .
H9N H 0.9559 0.1142 0.9215 0.054 Uiso 1 1 calc R
N10 N 0.9109(2) 0.02153(19) 1.0285(8) 0.078(2) Uani 1 1 d .
C1 C 0.15306(19) 0.29793(19) 0.4237(6) 0.0453(15) Uani 1 1 d .
C2 C 0.16468(19) 0.28264(18) 0.3070(6) 0.0429(14) Uani 1 1 d .
C3 C 0.1564(2) 0.3082(2) 0.2092(7) 0.0580(18) Uani 1 1 d .
H3A H 0.1639 0.2992 0.1307 0.070 Uiso 1 1 calc R
C4 C 0.1363(3) 0.3484(3) 0.2269(9) 0.079(2) Uani 1 1 d .
H4A H 0.1310 0.3658 0.1592 0.094 Uiso 1 1 calc R
C5 C 0.1247(3) 0.3625(2) 0.3379(9) 0.071(2) Uani 1 1 d .
H5A H 0.1110 0.3892 0.3463 0.085 Uiso 1 1 calc R
C6 C 0.1330(2) 0.3373(2) 0.4404(7) 0.0536(18) Uani 1 1 d .
C7 C 0.1204(2) 0.3477(2) 0.5578(8) 0.063(2) Uani 1 1 d .
H7A H 0.1058 0.3735 0.5731 0.076 Uiso 1 1 calc R
C8 C 0.1291(2) 0.3211(2) 0.6482(7) 0.060(2) Uani 1 1 d .
H8A H 0.1206 0.3281 0.7275 0.072 Uiso 1 1 calc R
C9 C 0.1505(2) 0.2829(2) 0.6266(6) 0.0491(16) Uani 1 1 d .
H9A H 0.1566 0.2647 0.6920 0.059 Uiso 1 1 calc R
C10 C 0.16004(16) 0.16540(16) 0.6462(5) 0.0347(12) Uani 1 1 d .
C11 C 0.13058(16) 0.16384(15) 0.5526(6) 0.0350(12) Uani 1 1 d .
C12 C 0.09525(16) 0.13837(17) 0.5673(6) 0.0416(14) Uani 1 1 d .
H12A H 0.0748 0.1362 0.5050 0.050 Uiso 1 1 calc R
C13 C 0.08970(17) 0.11580(19) 0.6747(7) 0.0469(15) Uani 1 1 d .
H13A H 0.0654 0.0984 0.6838 0.056 Uiso 1 1 calc R
C14 C 0.11788(18) 0.11809(18) 0.7653(7) 0.0452(15) Uani 1 1 d .
H14A H 0.1129 0.1028 0.8373 0.054 Uiso 1 1 calc R
C15 C 0.15435(17) 0.14281(16) 0.7539(6) 0.0388(13) Uani 1 1 d .
C16 C 0.1865(2) 0.1460(2) 0.8398(7) 0.0505(16) Uani 1 1 d .
H16A H 0.1840 0.1313 0.9139 0.061 Uiso 1 1 calc R
C17 C 0.2218(2) 0.17027(19) 0.8172(6) 0.0457(15) Uani 1 1 d .
H17A H 0.2438 0.1721 0.8753 0.055 Uiso 1 1 calc R
C18 C 0.22537(17) 0.19179(17) 0.7112(6) 0.0393(13) Uani 1 1 d .
H18A H 0.2500 0.2084 0.6973 0.047 Uiso 1 1 calc R
C19 C 0.2972(2) 0.1184(2) 0.3090(9) 0.067(2) Uani 1 1 d .
H19A H 0.3236 0.1046 0.2846 0.101 Uiso 1 1 calc R
H19B H 0.2786 0.1215 0.2392 0.101 Uiso 1 1 calc R
H19C H 0.2830 0.1011 0.3700 0.101 Uiso 1 1 calc R
C20 C 0.27376(16) 0.18241(17) 0.3943(6) 0.0372(12) Uani 1 1 d .
C21 C 0.28359(17) 0.22497(18) 0.4364(5) 0.0387(13) Uani 1 1 d .
C22 C 0.32497(18) 0.24172(19) 0.4338(6) 0.0449(15) Uani 1 1 d .
C23 C 0.96731(18) 0.22592(17) 0.8946(6) 0.0427(14) Uani 1 1 d .
C24 C 0.92377(18) 0.23137(18) 0.9224(6) 0.0435(14) Uani 1 1 d .
C25 C 0.9129(2) 0.2649(2) 0.9950(7) 0.0554(19) Uani 1 1 d .
H25A H 0.8839 0.2704 1.0113 0.067 Uiso 1 1 calc R
C26 C 0.9440(2) 0.2911(2) 1.0453(8) 0.0641(19) Uani 1 1 d .
H26A H 0.9356 0.3137 1.0963 0.077 Uiso 1 1 calc R
C27 C 0.9863(2) 0.2848(2) 1.0226(9) 0.067(2) Uani 1 1 d .
H27A H 1.0069 0.3026 1.0588 0.081 Uiso 1 1 calc R
C28 C 0.99883(19) 0.2522(2) 0.9463(8) 0.0542(18) Uani 1 1 d .
C29 C 1.0414(2) 0.2426(2) 0.9165(8) 0.063(2) Uani 1 1 d .
H29A H 1.0639 0.2583 0.9512 0.075 Uiso 1 1 calc R
C30 C 1.04950(19) 0.2109(2) 0.8385(8) 0.065(2) Uani 1 1 d .
H30A H 1.0780 0.2049 0.8173 0.078 Uiso 1 1 calc R
C31 C 1.01710(17) 0.1871(2) 0.7886(8) 0.058(2) Uani 1 1 d .
H31A H 1.0241 0.1652 0.7337 0.069 Uiso 1 1 calc R
C32 C 0.95312(17) 0.1554(2) 0.5219(7) 0.0495(16) Uani 1 1 d .
C33 C 0.93061(17) 0.1938(2) 0.5270(7) 0.0481(15) Uani 1 1 d .
C34 C 0.9295(2) 0.2183(3) 0.4229(7) 0.064(2) Uani 1 1 d .
H34A H 0.9135 0.2438 0.4226 0.076 Uiso 1 1 calc R
C35 C 0.9507(3) 0.2066(3) 0.3212(8) 0.078(2) Uani 1 1 d U
H35A H 0.9497 0.2246 0.2529 0.093 Uiso 1 1 calc R
C36 C 0.9723(3) 0.1714(4) 0.3152(10) 0.084(2) Uani 1 1 d U
H36A H 0.9870 0.1647 0.2432 0.101 Uiso 1 1 calc R
C37 C 0.9747(2) 0.1420(3) 0.4162(8) 0.0697(18) Uani 1 1 d U
C38 C 0.9950(2) 0.1011(3) 0.4266(10) 0.083(2) Uani 1 1 d U
H38A H 1.0096 0.0900 0.3591 0.099 Uiso 1 1 calc R
C39 C 0.9940(2) 0.0784(3) 0.5269(12) 0.085(3) Uani 1 1 d .
H39A H 1.0083 0.0519 0.5307 0.102 Uiso 1 1 calc R
C40 C 0.97224(18) 0.0932(2) 0.6254(9) 0.064(2) Uani 1 1 d .
H40A H 0.9709 0.0764 0.6960 0.077 Uiso 1 1 calc R
C41 C 0.79327(18) 0.0786(2) 0.7779(8) 0.0568(18) Uani 1 1 d .
H41A H 0.7720 0.0570 0.7971 0.085 Uiso 1 1 calc R
H41B H 0.7981 0.0791 0.6911 0.085 Uiso 1 1 calc R
H41C H 0.7831 0.1064 0.8041 0.085 Uiso 1 1 calc R
C42 C 0.86432(17) 0.09526(16) 0.8220(6) 0.0368(12) Uani 1 1 d .
C43 C 0.90161(18) 0.08747(17) 0.8954(6) 0.0411(13) Uani 1 1 d .
C44 C 0.90636(19) 0.05131(19) 0.9684(7) 0.0515(16) Uani 1 1 d .
O1W O 0.80936(13) 0.22146(17) 0.8748(4) 0.0578(13) Uani 1 1 d .
H1WA H 0.8353 0.2144 0.8690 0.069 Uiso 1 1 d R
H1WB H 0.7955 0.2087 0.8204 0.069 Uiso 1 1 d R
O2W O 0.0000 0.0000 0.1997(18) 0.083(5) Uani 0.50 2 d SP
O1S O 0.0368(5) 0.2595(6) 0.5144(18) 0.131(5) Uani 0.50 1 d PDU
H1SA H 0.0416 0.2433 0.5726 0.197 Uiso 0.50 1 calc PR
C1S C 0.0109(8) 0.2940(8) 0.553(3) 0.141(7) Uani 0.50 1 d PDU
H1SB H 0.0255 0.3105 0.6163 0.169 Uiso 0.50 1 calc PR
H1SC H -0.0162 0.2833 0.5860 0.169 Uiso 0.50 1 calc PR
C2S C 0.0027(10) 0.3218(10) 0.443(3) 0.154(8) Uani 0.50 1 d PDU
H2SA H -0.0150 0.3459 0.4659 0.230 Uiso 0.50 1 calc PR
H2SB H -0.0118 0.3051 0.3813 0.230 Uiso 0.50 1 calc PR
H2SC H 0.0298 0.3321 0.4113 0.230 Uiso 0.50 1 calc PR

loop_
_atom_site_aniso_label
_atom_site_aniso_U_11
_atom_site_aniso_U_22
_atom_site_aniso_U_33
_atom_site_aniso_U_23
_atom_site_aniso_U_13
_atom_site_aniso_U_12
Ru1 0.02930(19) 0.03211(19) 0.0374(3) -0.00307(17) -0.00055(16) -0.00692(15)
Ru2 0.02370(18) 0.02945(18) 0.0527(3) 0.00350(17) -0.00286(17) 0.00281(14)
O1 0.045(2) 0.041(2) 0.035(3) 0.0013(16) 0.0009(17) -0.0027(16)
O2 0.0289(16) 0.0400(19) 0.040(3) -0.0037(17) 0.0005(16) -0.0073(14)
O3 0.0318(19) 0.049(2) 0.070(4) -0.006(2) 0.0024(19) -0.0043(17)
O4 0.0312(18) 0.0382(19) 0.049(3) -0.0017(17) 0.0032(16) 0.0008(15)
O5 0.0326(19) 0.042(2) 0.050(3) 0.0116(18) 0.0061(17) 0.0037(16)
O6 0.040(2) 0.039(2) 0.056(3) 0.0089(19) -0.0036(18) -0.0070(16)
N1 0.034(2) 0.043(2) 0.043(3) -0.008(2) -0.006(2) -0.0049(19)
N2 0.035(2) 0.034(2) 0.036(3) -0.0038(19) -0.0004(19) -0.0022(18)
N3 0.031(2) 0.030(2) 0.040(3) -0.0006(19) -0.0018(19) -0.0056(17)
N4 0.038(2) 0.034(2) 0.040(3) -0.002(2) 0.003(2) -0.0132(17)
N5 0.039(3) 0.072(4) 0.081(5) 0.005(3) 0.005(3) -0.018(3)
N6 0.028(2) 0.032(2) 0.066(4) 0.001(2) -0.005(2) 0.0026(18)
N7 0.021(2) 0.047(3) 0.078(5) -0.021(3) -0.002(2) -0.0014(18)
N8 0.0281(19) 0.032(2) 0.049(3) 0.007(2) 0.000(2) 0.0021(16)
N9 0.038(2) 0.036(2) 0.062(4) 0.009(2) -0.018(2) 0.0025(19)
N10 0.087(5) 0.052(3) 0.094(6) 0.029(4) 0.001(4) 0.008(3)
C1 0.040(3) 0.043(3) 0.053(5) -0.005(3) 0.000(3) -0.007(2)
C2 0.046(3) 0.038(3) 0.044(4) -0.002(2) 0.007(3) -0.004(2)
C3 0.071(4) 0.058(4) 0.044(5) 0.008(3) -0.005(3) 0.009(3)
C4 0.103(6) 0.062(4) 0.071(7) 0.019(4) -0.004(5) 0.018(4)
C5 0.080(5) 0.052(4) 0.080(7) 0.003(4) -0.008(5) 0.019(4)
C6 0.045(3) 0.049(3) 0.067(6) -0.009(3) -0.006(3) 0.004(3)
C7 0.060(4) 0.059(4) 0.071(6) -0.024(4) -0.014(4) 0.018(3)
C8 0.057(4) 0.073(5) 0.050(5) -0.029(4) -0.005(3) 0.010(3)
C9 0.046(3) 0.057(4) 0.044(4) -0.012(3) -0.006(3) 0.003(3)
C10 0.034(3) 0.029(2) 0.041(4) -0.004(2) 0.003(2) -0.001(2)
C11 0.032(2) 0.031(2) 0.042(4) -0.004(2) 0.004(2) 0.0028(19)
C12 0.027(2) 0.040(3) 0.058(5) -0.006(3) 0.002(2) -0.002(2)
C13 0.029(3) 0.042(3) 0.070(5) 0.002(3) 0.016(3) -0.003(2)
C14 0.046(3) 0.041(3) 0.048(4) 0.009(3) 0.014(3) 0.001(2)
C15 0.041(3) 0.033(2) 0.042(4) 0.000(2) 0.005(3) 0.004(2)
C16 0.064(4) 0.044(3) 0.043(4) 0.002(3) 0.002(3) 0.009(3)
C17 0.052(3) 0.045(3) 0.040(4) -0.001(3) -0.014(3) -0.001(3)
C18 0.040(3) 0.036(3) 0.042(4) -0.003(2) -0.014(2) -0.005(2)
C19 0.038(3) 0.057(4) 0.106(7) -0.025(4) 0.009(4) 0.001(3)
C20 0.032(3) 0.040(3) 0.040(4) 0.004(2) 0.003(2) -0.003(2)
C21 0.033(3) 0.044(3) 0.038(4) 0.001(2) 0.001(2) -0.010(2)
C22 0.037(3) 0.048(3) 0.050(4) 0.001(3) -0.004(3) -0.006(2)
C23 0.037(3) 0.035(3) 0.056(4) 0.001(3) -0.007(3) 0.001(2)
C24 0.040(3) 0.037(3) 0.053(4) 0.008(3) 0.002(3) 0.000(2)
C25 0.043(3) 0.053(4) 0.071(6) -0.006(3) 0.011(3) -0.001(3)
C26 0.069(4) 0.060(4) 0.062(5) -0.023(4) 0.004(4) -0.002(3)
C27 0.055(4) 0.063(4) 0.083(6) -0.017(4) -0.008(4) -0.009(3)
C28 0.040(3) 0.046(3) 0.077(6) -0.006(3) -0.004(3) -0.005(2)
C29 0.034(3) 0.056(4) 0.098(7) -0.012(4) -0.010(3) -0.006(3)
C30 0.028(3) 0.056(4) 0.111(7) -0.015(4) -0.004(3) 0.000(3)
C31 0.026(3) 0.045(3) 0.102(6) -0.018(3) 0.001(3) 0.002(2)
C32 0.027(3) 0.059(4) 0.062(5) -0.016(3) 0.005(3) -0.011(2)
C33 0.028(2) 0.059(3) 0.057(5) -0.002(3) 0.001(3) -0.014(2)
C34 0.050(4) 0.087(5) 0.054(5) 0.010(4) 0.003(3) -0.027(4)
C35 0.067(4) 0.109(5) 0.057(5) -0.001(4) 0.003(4) -0.037(3)
C36 0.058(4) 0.123(5) 0.072(5) -0.028(4) 0.014(4) -0.036(4)
C37 0.036(3) 0.088(4) 0.085(5) -0.035(3) 0.002(3) -0.020(3)
C38 0.042(3) 0.096(4) 0.110(6) -0.068(4) 0.006(4) -0.008(3)
C39 0.034(3) 0.072(5) 0.148(10) -0.054(6) -0.003(5) 0.000(3)
C40 0.027(3) 0.046(3) 0.120(7) -0.032(4) -0.006(3) 0.001(2)
C41 0.033(3) 0.060(4) 0.077(5) 0.016(4) -0.005(3) -0.010(3)
C42 0.036(3) 0.031(3) 0.043(4) -0.001(2) -0.001(2) 0.004(2)
C43 0.042(3) 0.033(3) 0.048(4) 0.002(2) -0.009(3) 0.003(2)
C44 0.051(3) 0.040(3) 0.064(5) 0.010(3) -0.007(3) 0.002(2)
O1W 0.034(2) 0.093(4) 0.047(3) -0.021(2) 0.0005(19) 0.014(2)
O2W 0.089(12) 0.087(11) 0.073(14) 0.000 0.000 0.010(10)
O1S 0.116(8) 0.147(8) 0.131(10) -0.043(7) -0.001(7) -0.034(6)
C1S 0.123(11) 0.141(10) 0.158(11) -0.016(8) -0.014(9) -0.017(8)
C2S 0.140(12) 0.165(11) 0.156(12) -0.004(9) -0.013(9) -0.038(8)

loop_
_atom_type_symbol
_atom_type_description
_atom_type_scat_dispersion_real
_atom_type_scat_dispersion_imag
_atom_type_scat_source
C C 0.0181 0.0091 'International Tables Vol C Tables 4.2.6.8 and 6.1.1.4'
H H 0.0000 0.0000 'International Tables Vol C Tables 4.2.6.8 and 6.1.1.4'
N N 0.0311 0.0180 'International Tables Vol C Tables 4.2.6.8 and 6.1.1.4'
O O 0.0492 0.0322 'International Tables Vol C Tables 4.2.6.8 and 6.1.1.4'
Ru Ru 0.0552 3.2960 'International Tables Vol C Tables 4.2.6.8 and 6.1.1.4'

loop_
_geom_angle_atom_site_label_1
_geom_angle_atom_site_label_2
_geom_angle_atom_site_label_3
_geom_angle
N4 Ru1 N2 96.8(2)
N4 Ru1 N1 94.83(19)
N2 Ru1 N1 95.98(19)
N4 Ru1 O1 93.97(19)
N2 Ru1 O1 169.01(16)
N1 Ru1 O1 80.93(19)
N4 Ru1 N3 78.52(18)
N2 Ru1 N3 88.90(18)
N1 Ru1 N3 172.21(18)
O1 Ru1 N3 95.37(18)
N4 Ru1 O2 174.87(18)
N2 Ru1 O2 80.03(17)
N1 Ru1 O2 89.54(16)
O1 Ru1 O2 89.37(16)
N3 Ru1 O2 97.30(15)
N9 Ru2 O4 98.8(2)
N9 Ru2 N6 94.3(2)
O4 Ru2 N6 81.05(18)
N9 Ru2 N8 78.53(19)
O4 Ru2 N8 92.46(17)
N6 Ru2 N8 169.5(2)
N9 Ru2 N7 96.3(2)
O4 Ru2 N7 164.3(2)
N6 Ru2 N7 93.78(19)
N8 Ru2 N7 94.55(19)
N9 Ru2 O5 173.3(2)
O4 Ru2 O5 86.62(16)
N6 Ru2 O5 90.47(18)
N8 Ru2 O5 97.39(17)
N7 Ru2 O5 78.6(2)
C2 O1 Ru1 112.0(4)
C11 O2 Ru1 112.2(3)
C20 O3 C19 116.5(5)
C24 O4 Ru2 112.8(3)
C33 O5 Ru2 113.8(4)
C42 O6 C41 116.9(5)
C9 N1 C1 119.4(5)
C9 N1 Ru1 128.7(5)
C1 N1 Ru1 111.8(4)
C18 N2 C10 118.9(5)
C18 N2 Ru1 128.1(4)
C10 N2 Ru1 112.9(4)
C20 N3 Ru1 114.3(4)
C20 N3 H3N 122.8
Ru1 N3 H3N 122.8
C21 N4 Ru1 118.6(4)
C21 N4 H4N 120.7
Ru1 N4 H4N 120.7
C31 N6 C23 117.7(5)
C31 N6 Ru2 130.2(4)
C23 N6 Ru2 111.9(4)
C40 N7 C32 120.8(7)
C40 N7 Ru2 126.2(6)
C32 N7 Ru2 113.0(4)
C42 N8 Ru2 114.6(4)
C42 N8 H8N 122.7
Ru2 N8 H8N 122.7
C43 N9 Ru2 118.2(4)
C43 N9 H9N 120.9
Ru2 N9 H9N 120.9
N1 C1 C6 121.7(6)
N1 C1 C2 116.1(5)
C6 C1 C2 122.1(6)
O1 C2 C3 123.2(6)
O1 C2 C1 118.7(6)
C3 C2 C1 118.1(6)
C2 C3 C4 119.5(7)
C2 C3 H3A 120.3
C4 C3 H3A 120.3
C5 C4 C3 122.3(8)
C5 C4 H4A 118.8
C3 C4 H4A 118.8
C4 C5 C6 119.9(7)
C4 C5 H5A 120.1
C6 C5 H5A 120.1
C7 C6 C1 117.2(7)
C7 C6 C5 124.6(7)
C1 C6 C5 118.1(7)
C8 C7 C6 119.7(6)
C8 C7 H7A 120.2
C6 C7 H7A 120.2
C7 C8 C9 120.6(7)
C7 C8 H8A 119.7
C9 C8 H8A 119.7
N1 C9 C8 121.3(7)
N1 C9 H9A 119.3
C8 C9 H9A 119.3
N2 C10 C11 116.3(5)
N2 C10 C15 121.5(5)
C11 C10 C15 122.3(5)
O2 C11 C12 123.5(5)
O2 C11 C10 118.6(5)
C12 C11 C10 117.8(5)
C11 C12 C13 119.8(6)
C11 C12 H12A 120.1
C13 C12 H12A 120.1
C14 C13 C12 122.0(5)
C14 C13 H13A 119.0
C12 C13 H13A 119.0
C13 C14 C15 120.3(6)
C13 C14 H14A 119.8
C15 C14 H14A 119.8
C14 C15 C16 125.1(6)
C14 C15 C10 117.8(6)
C16 C15 C10 117.1(5)
C17 C16 C15 120.1(6)
C17 C16 H16A 120.0
C15 C16 H16A 120.0
C18 C17 C16 120.1(6)
C18 C17 H17A 120.0
C16 C17 H17A 120.0
N2 C18 C17 122.3(5)
N2 C18 H18A 118.8
C17 C18 H18A 118.8
O3 C19 H19A 109.5
O3 C19 H19B 109.5
H19A C19 H19B 109.5
O3 C19 H19C 109.5
H19A C19 H19C 109.5
H19B C19 H19C 109.5
N3 C20 O3 129.2(5)
N3 C20 C21 115.1(5)
O3 C20 C21 115.6(5)
N4 C21 C22 124.4(5)
N4 C21 C20 113.1(5)
C22 C21 C20 122.5(5)
N5 C22 C21 179.7(9)
N6 C23 C28 123.0(5)
N6 C23 C24 115.7(5)
C28 C23 C24 121.3(6)
O4 C24 C25 124.0(5)
O4 C24 C23 118.5(5)
C25 C24 C23 117.5(6)
C24 C25 C26 121.1(6)
C24 C25 H25A 119.5
C26 C25 H25A 119.5
C27 C26 C25 121.4(7)
C27 C26 H26A 119.3
C25 C26 H26A 119.3
C26 C27 C28 119.7(6)
C26 C27 H27A 120.1
C28 C27 H27A 120.1
C27 C28 C29 124.9(6)
C27 C28 C23 118.7(6)
C29 C28 C23 116.4(6)
C30 C29 C28 119.4(6)
C30 C29 H29A 120.3
C28 C29 H29A 120.3
C29 C30 C31 121.4(6)
C29 C30 H30A 119.3
C31 C30 H30A 119.3
N6 C31 C30 122.1(6)
N6 C31 H31A 118.9
C30 C31 H31A 118.9
N7 C32 C33 116.3(6)
N7 C32 C37 121.6(7)
C33 C32 C37 122.0(8)
O5 C33 C34 125.0(6)
O5 C33 C32 117.9(7)
C34 C33 C32 117.1(7)
C35 C34 C33 121.9(9)
C35 C34 H34A 119.1
C33 C34 H34A 119.1
C36 C35 C34 121.9(10)
C36 C35 H35A 119.0
C34 C35 H35A 119.0
C35 C36 C37 121.8(9)
C35 C36 H36A 119.1
C37 C36 H36A 119.1
C32 C37 C38 114.2(9)
C32 C37 C36 115.2(8)
C38 C37 C36 130.6(9)
C39 C38 C37 122.6(8)
C39 C38 H38A 118.7
C37 C38 H38A 118.7
C38 C39 C40 120.0(8)
C38 C39 H39A 120.0
C40 C39 H39A 120.0
N7 C40 C39 120.8(9)
N7 C40 H40A 119.6
C39 C40 H40A 119.6
O6 C41 H41A 109.5
O6 C41 H41B 109.5
H41A C41 H41B 109.5
O6 C41 H41C 109.5
H41A C41 H41C 109.5
H41B C41 H41C 109.5
N8 C42 O6 129.6(5)
N8 C42 C43 114.8(5)
O6 C42 C43 115.7(5)
N9 C43 C44 122.8(5)
N9 C43 C42 113.8(5)
C44 C43 C42 123.2(5)
N10 C44 C43 179.1(7)
H1WA O1W H1WB 108.6
C1S O1S H1SA 109.5
O1S C1S C2S 107(2)
O1S C1S H1SB 110.3
C2S C1S H1SB 110.3
O1S C1S H1SC 110.3
C2S C1S H1SC 110.3
H1SB C1S H1SC 108.6
C1S C2S H2SA 109.5
C1S C2S H2SB 109.5
H2SA C2S H2SB 109.5
C1S C2S H2SC 109.5
H2SA C2S H2SC 109.5
H2SB C2S H2SC 109.5

loop_
_geom_bond_atom_site_label_1
_geom_bond_atom_site_label_2
_geom_bond_distance
Ru1 N4 1.922(4)
Ru1 N2 2.037(5)
Ru1 N1 2.055(5)
Ru1 O1 2.056(4)
Ru1 N3 2.063(4)
Ru1 O2 2.085(3)
Ru2 N9 1.936(5)
Ru2 O4 2.029(4)
Ru2 N6 2.055(5)
Ru2 N8 2.064(4)
Ru2 N7 2.071(5)
Ru2 O5 2.073(4)
O1 C2 1.318(7)
O2 C11 1.332(7)
O3 C20 1.322(7)
O3 C19 1.442(8)
O4 C24 1.335(7)
O5 C33 1.312(8)
O6 C42 1.324(7)
O6 C41 1.439(7)
N1 C9 1.318(8)
N1 C1 1.360(8)
N2 C18 1.331(7)
N2 C10 1.385(7)
N3 C20 1.284(7)
N3 H3N 0.8800
N4 C21 1.326(8)
N4 H4N 0.8800
N5 C22 1.149(8)
N6 C31 1.335(7)
N6 C23 1.374(8)
N7 C40 1.355(8)
N7 C32 1.357(10)
N8 C42 1.291(7)
N8 H8N 0.8800
N9 C43 1.328(7)
N9 H9N 0.8800
N10 C44 1.163(9)
C1 C6 1.409(9)
C1 C2 1.435(9)
C2 C3 1.383(9)
C3 C4 1.430(10)
C3 H3A 0.9500
C4 C5 1.366(13)
C4 H4A 0.9500
C5 C6 1.417(11)
C5 H5A 0.9500
C6 C7 1.407(12)
C7 C8 1.341(12)
C7 H7A 0.9500
C8 C9 1.400(10)
C8 H8A 0.9500
C9 H9A 0.9500
C10 C11 1.399(8)
C10 C15 1.408(8)
C11 C12 1.385(7)
C12 C13 1.404(9)
C12 H12A 0.9500
C13 C14 1.348(10)
C13 H13A 0.9500
C14 C15 1.397(8)
C14 H14A 0.9500
C15 C16 1.401(9)
C16 C17 1.377(9)
C16 H16A 0.9500
C17 C18 1.368(9)
C17 H17A 0.9500
C18 H18A 0.9500
C19 H19A 0.9800
C19 H19B 0.9800
C19 H19C 0.9800
C20 C21 1.457(8)
C21 C22 1.410(7)
C23 C28 1.418(9)
C23 C24 1.419(8)
C24 C25 1.376(9)
C25 C26 1.399(10)
C25 H25A 0.9500
C26 C27 1.374(10)
C26 H26A 0.9500
C27 C28 1.393(10)
C27 H27A 0.9500
C28 C29 1.416(9)
C29 C30 1.350(11)
C29 H29A 0.9500
C30 C31 1.386(9)
C30 H30A 0.9500
C31 H31A 0.9500
C32 C33 1.408(9)
C32 C37 1.425(10)
C33 C34 1.395(11)
C34 C35 1.369(12)
C34 H34A 0.9500
C35 C36 1.305(14)
C35 H35A 0.9500
C36 C37 1.462(14)
C36 H36A 0.9500
C37 C38 1.447(13)
C38 C39 1.329(14)
C38 H38A 0.9500
C39 C40 1.376(13)
C39 H39A 0.9500
C40 H40A 0.9500
C41 H41A 0.9800
C41 H41B 0.9800
C41 H41C 0.9800
C42 C43 1.455(8)
C43 C44 1.410(9)
O1W H1WA 0.8500
O1W H1WB 0.8501
O1S C1S 1.429(17)
O1S H1SA 0.8400
C1S C2S 1.531(19)
C1S H1SB 0.9900
C1S H1SC 0.9900
C2S H2SA 0.9800
C2S H2SB 0.9800
C2S H2SC 0.9800
